data_1554083
loop_
_publ_author_name
'Senthilkumar, Kabali'
'Pizzotti, Maddalena'
'Thirumoorthy, Krishnan'
'Di Carlo, Gabriele'
'Righetto, Stefania'
'Orbelli Biroli, Alessio'
'Haukka, Matti'
'Palanisami, Nallasamy'

_publ_section_title
;
 New Internal-Charge-Transfer Second-Order Nonlinear Optical Chromophores
 Based on the Donor Ferrocenylpyrazole Moiety
;
_journal_issue 36
_journal_name_full 'The Journal of Physical Chemistry C'
_journal_page_first 20277
_journal_paper_doi 10.1021/acs.jpcc.6b06364
_journal_volume 120
_journal_year 2016
_chemical_formula_sum 'C20 H17 F Fe N2'
_chemical_formula_weight 360.200
_space_group_IT_number 14
_space_group_name_Hall '-P 2ybc'
_space_group_name_H-M_alt 'P 1 21/c 1'
_symmetry_Int_Tables_number 14
_symmetry_space_group_name_Hall '-P 2ybc'
_symmetry_space_group_name_H-M 'P 1 21/c 1'
_audit_creation_date 2015-05-27
_audit_creation_method SHELXL-2014/7
_audit_update_record 2015-05-27
_cell_angle_alpha 90.000
_cell_angle_beta 109.922(2)
_cell_angle_gamma 90.000
_cell_formula_units_Z 4
_cell_length_a 15.4527(2)
_cell_length_b 9.9630(1)
_cell_length_c 10.9741(2)
_cell_volume 1588.41(4)
_refine_ls_R_factor_all 0.031
_cod_data_source_file jp6b06364_si_002.cif
_cod_data_source_block 2
_cod_original_cell_volume 1588.4(0)
_cod_original_sg_symbol_Hall -P_2ybc
_cod_database_code 1554083

loop_
_symmetry_equiv_pos_site_id
_symmetry_equiv_pos_as_xyz
1 x,y,z
2 -x,1/2+y,1/2-z
3 -x,-y,-z
4 x,1/2-y,1/2+z

loop_
_atom_site_aniso_label
_atom_site_aniso_U_11
_atom_site_aniso_U_22
_atom_site_aniso_U_33
_atom_site_aniso_U_12
_atom_site_aniso_U_13
_atom_site_aniso_U_23
Fe1 0.01116(9) 0.01211(10) 0.01401(10) 0.00017(6) 0.00275(7) -0.00129(6)
F4 0.0300(5) 0.0292(5) 0.0167(4) 0.0082(4) 0.0010(4) 0.0050(3)
N1 0.0153(5) 0.0136(5) 0.0129(5) 0.0017(4) 0.0056(4) -0.0001(4)
N2 0.0155(5) 0.0139(5) 0.0147(5) 0.0020(4) 0.0058(4) -0.0007(4)
C1 0.0150(6) 0.0222(6) 0.0146(6) 0.0015(5) 0.0034(5) 0.0054(5)
C2 0.0175(6) 0.0141(6) 0.0196(6) 0.0013(5) 0.0073(5) 0.0018(5)
C3 0.0159(6) 0.0152(6) 0.0148(6) -0.0026(5) 0.0054(5) -0.0021(5)
C4 0.0129(5) 0.0152(6) 0.0121(5) -0.0006(4) 0.0044(5) 0.0005(4)
C5 0.0181(6) 0.0139(6) 0.0157(6) -0.0012(5) 0.0065(5) -0.0015(5)
C6 0.0171(6) 0.0208(6) 0.0134(6) -0.0021(5) 0.0036(5) -0.0021(5)
C7 0.0150(5) 0.0162(6) 0.0122(5) -0.0010(5) 0.0049(5) -0.0012(4)
C8 0.0189(6) 0.0294(7) 0.0169(6) 0.0060(5) 0.0086(5) 0.0009(5)
C9 0.0156(6) 0.0159(6) 0.0136(5) -0.0015(5) 0.0054(5) -0.0005(4)
C10 0.0135(5) 0.0117(5) 0.0138(5) -0.0025(4) 0.0037(5) -0.0018(4)
C11 0.0134(5) 0.0126(6) 0.0162(6) -0.0015(4) 0.0029(5) -0.0020(5)
C12 0.0188(6) 0.0157(6) 0.0149(6) 0.0000(5) 0.0011(5) -0.0028(5)
C13 0.0159(6) 0.0179(6) 0.0210(6) 0.0013(5) -0.0024(5) -0.0022(5)
C14 0.0117(6) 0.0182(6) 0.0279(7) -0.0014(5) 0.0041(5) -0.0050(5)
C15 0.0141(6) 0.0157(6) 0.0215(6) -0.0025(5) 0.0068(5) -0.0021(5)
C16 0.0119(5) 0.0159(6) 0.0189(6) -0.0003(5) 0.0012(5) -0.0012(5)
C17 0.0150(6) 0.0190(6) 0.0199(6) -0.0025(5) 0.0066(5) -0.0004(5)
C18 0.0167(6) 0.0136(6) 0.0221(6) -0.0006(5) 0.0030(5) 0.0015(5)
C19 0.0158(6) 0.0156(6) 0.0242(7) -0.0005(5) 0.0063(5) -0.0054(5)
C20 0.0174(6) 0.0182(6) 0.0158(6) -0.0026(5) 0.0039(5) -0.0025(5)

loop_
_atom_site_label
_atom_site_type_symbol
_atom_site_fract_x
_atom_site_fract_y
_atom_site_fract_z
_atom_site_occupancy
_atom_site_symmetry_multiplicity
_atom_site_Wyckoff_symbol
_atom_site_calc_flag
_atom_site_thermal_displace_type
_atom_site_U_iso_or_equiv
Fe1 Fe 0.1245(0) 0.5263(0) 0.3547(0) 1.000 4 e d Uani 0.01282(6)
F4 F 0.5048(1) -0.1822(1) 0.9044(1) 1.000 4 e d Uani 0.0271(2)
N1 N 0.2858(1) 0.0874(1) 0.4678(1) 1.000 4 e d Uani 0.0137(2)
N2 N 0.2178(1) 0.1729(1) 0.4733(1) 1.000 4 e d Uani 0.0145(2)
C1 C 0.4499(1) -0.1158(1) 0.7968(1) 1.000 4 e d Uani 0.0177(3)
C2 C 0.4135(1) -0.1867(1) 0.6829(1) 1.000 4 e d Uani 0.0168(2)
H2 H 0.4266 -0.2795 0.6791 1.000 4 e calc Uiso 0.02000
C3 C 0.3571(1) -0.1194(1) 0.5738(1) 1.000 4 e d Uani 0.0153(2)
H3 H 0.3298 -0.1665 0.4948 1.000 4 e calc Uiso 0.01800
C4 C 0.3407(1) 0.0175(1) 0.5807(1) 1.000 4 e d Uani 0.0134(2)
C5 C 0.3783(1) 0.0868(1) 0.6973(1) 1.000 4 e d Uani 0.0157(2)
H5 H 0.3665 0.1799 0.7016 1.000 4 e calc Uiso 0.01900
C6 C 0.4334(1) 0.0190(1) 0.8072(1) 1.000 4 e d Uani 0.0175(3)
H6 H 0.4590 0.0645 0.8876 1.000 4 e calc Uiso 0.02100
C7 C 0.2963(1) 0.0878(1) 0.3489(1) 1.000 4 e d Uani 0.0144(2)
C8 C 0.3697(1) 0.0106(2) 0.3193(1) 1.000 4 e d Uani 0.0211(3)
H8A H 0.4288 0.0243 0.3889 1.000 4 e calc Uiso 0.03200
H8B H 0.3742 0.0421 0.2371 1.000 4 e calc Uiso 0.03200
H8C H 0.3542 -0.0851 0.3125 1.000 4 e calc Uiso 0.03200
C9 C 0.2313(1) 0.1753(1) 0.2732(1) 1.000 4 e d Uani 0.0149(2)
H9 H 0.2201 0.1973 0.1849 1.000 4 e calc Uiso 0.01800
C10 C 0.1848(1) 0.2258(1) 0.3542(1) 1.000 4 e d Uani 0.0133(2)
C11 C 0.1098(1) 0.3239(1) 0.3188(1) 1.000 4 e d Uani 0.0146(2)
C12 C 0.0793(1) 0.3985(1) 0.1997(1) 1.000 4 e d Uani 0.0176(3)
H12 H 0.1033 0.3913 0.1309 1.000 4 e calc Uiso 0.02100
C13 C 0.0065(1) 0.4856(1) 0.2029(1) 1.000 4 e d Uani 0.0205(3)
H13 H -0.0267 0.5459 0.1363 1.000 4 e calc Uiso 0.02500
C14 C -0.0076(1) 0.4659(1) 0.3233(1) 1.000 4 e d Uani 0.0200(3)
H14 H -0.0516 0.5113 0.3511 1.000 4 e calc Uiso 0.02400
C15 C 0.0558(1) 0.3663(1) 0.3952(1) 1.000 4 e d Uani 0.0169(2)
H15 H 0.0612 0.3338 0.4788 1.000 4 e calc Uiso 0.02000
C16 C 0.2607(1) 0.5577(1) 0.4548(1) 1.000 4 e d Uani 0.0166(2)
H16 H 0.3070 0.4905 0.4820 1.000 4 e calc Uiso 0.02000
C17 C 0.2335(1) 0.6279(1) 0.3340(1) 1.000 4 e d Uani 0.0178(3)
H17 H 0.2584 0.6157 0.2666 1.000 4 e calc Uiso 0.02100
C18 C 0.1621(1) 0.7197(1) 0.3324(1) 1.000 4 e d Uani 0.0184(3)
H18 H 0.1312 0.7793 0.2638 1.000 4 e calc Uiso 0.02200
C19 C 0.1453(1) 0.7064(1) 0.4518(1) 1.000 4 e d Uani 0.0186(3)
H19 H 0.1014 0.7556 0.4766 1.000 4 e calc Uiso 0.02200
C20 C 0.2060(1) 0.6065(1) 0.5273(1) 1.000 4 e d Uani 0.0176(3)
H20 H 0.2096 0.5773 0.6113 1.000 4 e calc Uiso 0.02100

loop_
_atom_type_symbol
_atom_type_radius_bond
Fe 1.200
F 1.200
N 1.200
C 1.200
H 1.200

loop_
_geom_angle_atom_site_label_1
_geom_angle_atom_site_label_2
_geom_angle_atom_site_label_3
_geom_angle
_geom_angle_publ_flag
C16 Fe1 C14 157.70(6) no
C16 Fe1 C17 41.01(5) no
C14 Fe1 C17 160.37(6) no
C16 Fe1 C20 40.95(5) no
C14 Fe1 C20 122.41(6) no
C17 Fe1 C20 68.83(5) no
C16 Fe1 C15 121.27(5) no
C14 Fe1 C15 40.92(5) no
C17 Fe1 C15 156.72(5) no
C20 Fe1 C15 107.72(5) no
C16 Fe1 C12 122.70(5) no
C14 Fe1 C12 68.77(6) no
C17 Fe1 C12 106.07(5) no
C20 Fe1 C12 160.03(5) no
C15 Fe1 C12 68.91(5) no
C16 Fe1 C13 159.72(6) no
C14 Fe1 C13 40.74(6) no
C17 Fe1 C13 123.16(6) no
C20 Fe1 C13 157.95(6) no
C15 Fe1 C13 68.79(6) no
C12 Fe1 C13 40.89(5) no
C16 Fe1 C18 68.77(5) no
C14 Fe1 C18 124.34(5) no
C17 Fe1 C18 40.84(5) no
C20 Fe1 C18 68.51(5) no
C15 Fe1 C18 161.22(5) no
C12 Fe1 C18 121.05(5) no
C13 Fe1 C18 107.40(6) no
C16 Fe1 C11 106.28(5) no
C14 Fe1 C11 68.85(5) no
C17 Fe1 C11 120.48(5) no
C20 Fe1 C11 123.64(5) no
C15 Fe1 C11 40.92(5) no
C12 Fe1 C11 41.01(5) no
C13 Fe1 C11 68.88(5) no
C18 Fe1 C11 156.57(5) no
C16 Fe1 C19 68.68(5) no
C14 Fe1 C19 108.40(5) no
C17 Fe1 C19 68.64(5) no
C20 Fe1 C19 40.63(5) no
C15 Fe1 C19 124.66(5) no
C12 Fe1 C19 157.29(5) no
C13 Fe1 C19 122.23(5) no
C18 Fe1 C19 40.62(5) no
C11 Fe1 C19 160.85(5) no
C7 N1 N2 112.43(10) no
C7 N1 C4 127.08(11) no
N2 N1 C4 120.33(10) no
C10 N2 N1 104.19(10) no
F4 C1 C2 118.48(12) no
F4 C1 C6 118.51(12) no
C2 C1 C6 123.01(12) no
C1 C2 C3 118.42(12) no
C1 C2 H2 120.80 no
C3 C2 H2 120.80 no
C2 C3 C4 119.87(12) no
C2 C3 H3 120.10 no
C4 C3 H3 120.10 no
C3 C4 C5 120.49(12) no
C3 C4 N1 119.84(11) no
C5 C4 N1 119.67(11) no
C6 C5 C4 119.73(12) no
C6 C5 H5 120.10 no
C4 C5 H5 120.10 no
C1 C6 C5 118.45(12) no
C1 C6 H6 120.80 no
C5 C6 H6 120.80 no
N1 C7 C9 106.22(11) no
N1 C7 C8 123.40(11) no
C9 C7 C8 130.30(11) no
C7 C8 H8A 109.50 no
C7 C8 H8B 109.50 no
H8A C8 H8B 109.50 no
C7 C8 H8C 109.50 no
H8A C8 H8C 109.50 no
H8B C8 H8C 109.50 no
C7 C9 C10 105.59(11) no
C7 C9 H9 127.20 no
C10 C9 H9 127.20 no
N2 C10 C9 111.57(11) no
N2 C10 C11 121.76(11) no
C9 C10 C11 126.67(11) no
C15 C11 C12 107.68(11) no
C15 C11 C10 127.40(12) no
C12 C11 C10 124.90(11) no
C15 C11 Fe1 69.33(7) no
C12 C11 Fe1 69.32(7) no
C10 C11 Fe1 125.44(9) no
C13 C12 C11 107.99(12) no
C13 C12 Fe1 69.59(7) no
C11 C12 Fe1 69.67(7) no
C13 C12 H12 126.00 no
C11 C12 H12 126.00 no
Fe1 C12 H12 126.30 no
C14 C13 C12 108.01(12) no
C14 C13 Fe1 69.38(8) no
C12 C13 Fe1 69.52(7) no
C14 C13 H13 126.00 no
C12 C13 H13 126.00 no
Fe1 C13 H13 126.70 no
C13 C14 C15 108.37(12) no
C13 C14 Fe1 69.88(8) no
C15 C14 Fe1 69.72(7) no
C13 C14 H14 125.80 no
C15 C14 H14 125.80 no
Fe1 C14 H14 126.20 no
C14 C15 C11 107.95(12) no
C14 C15 Fe1 69.36(8) no
C11 C15 Fe1 69.75(7) no
C14 C15 H15 126.00 no
C11 C15 H15 126.00 no
Fe1 C15 H15 126.40 no
C20 C16 C17 107.86(11) no
C20 C16 Fe1 69.79(7) no
C17 C16 Fe1 69.61(7) no
C20 C16 H16 126.10 no
C17 C16 H16 126.10 no
Fe1 C16 H16 126.10 no
C18 C17 C16 107.86(12) no
C18 C17 Fe1 69.90(7) no
C16 C17 Fe1 69.38(7) no
C18 C17 H17 126.10 no
C16 C17 H17 126.10 no
Fe1 C17 H17 126.20 no
C19 C18 C17 108.11(12) no
C19 C18 Fe1 69.85(8) no
C17 C18 Fe1 69.26(7) no
C19 C18 H18 125.90 no
C17 C18 H18 125.90 no
Fe1 C18 H18 126.50 no
C20 C19 C18 108.06(11) no
C20 C19 Fe1 69.35(7) no
C18 C19 Fe1 69.52(8) no
C20 C19 H19 126.00 no
C18 C19 H19 126.00 no
Fe1 C19 H19 126.70 no
C19 C20 C16 108.11(12) no
C19 C20 Fe1 70.02(7) no
C16 C20 Fe1 69.26(7) no
C19 C20 H20 125.90 no
C16 C20 H20 125.90 no
Fe1 C20 H20 126.30 no

loop_
_geom_bond_atom_site_label_1
_geom_bond_atom_site_label_2
_geom_bond_site_symmetry_2
_geom_bond_distance
_geom_bond_publ_flag
Fe1 C16 . 2.0392(13) no
Fe1 C14 . 2.0418(13) no
Fe1 C17 . 2.0422(13) no
Fe1 C20 . 2.0462(13) no
Fe1 C15 . 2.0465(13) no
Fe1 C12 . 2.0474(13) no
Fe1 C13 . 2.0484(13) no
Fe1 C18 . 2.0508(13) no
Fe1 C11 . 2.0521(13) no
Fe1 C19 . 2.0552(13) no
F4 C1 . 1.3665(15) no
N1 C7 . 1.3687(15) no
N1 N2 . 1.3703(14) no
N1 C4 . 1.4221(16) no
N2 C10 . 1.3387(16) no
C1 C2 . 1.3777(19) no
C1 C6 . 1.3793(19) no
C2 C3 . 1.3902(18) no
C2 H2 . 0.9500 no
C3 C4 . 1.3932(17) no
C3 H3 . 0.9500 no
C4 C5 . 1.3947(17) no
C5 C6 . 1.3912(18) no
C5 H5 . 0.9500 no
C6 H6 . 0.9500 no
C7 C9 . 1.3748(17) no
C7 C8 . 1.4949(18) no
C8 H8A . 0.9800 no
C8 H8B . 0.9800 no
C8 H8C . 0.9800 no
C9 C10 . 1.4134(17) no
C9 H9 . 0.9500 no
C10 C11 . 1.4630(17) no
C11 C15 . 1.4328(18) no
C11 C12 . 1.4359(18) no
C12 C13 . 1.4308(19) no
C12 H12 . 0.9500 no
C13 C14 . 1.424(2) no
C13 H13 . 0.9500 no
C14 C15 . 1.4289(19) no
C14 H14 . 0.9500 no
C15 H15 . 0.9500 no
C16 C20 . 1.4290(18) no
C16 C17 . 1.4297(18) no
C16 H16 . 0.9500 no
C17 C18 . 1.4281(18) no
C17 H17 . 0.9500 no
C18 C19 . 1.4253(19) no
C18 H18 . 0.9500 no
C19 C20 . 1.4239(19) no
C19 H19 . 0.9500 no
C20 H20 . 0.9500 no
F4 H6 3_657 2.4551(9) no
F4 H2 . 2.5449(8) no
F4 H6 . 2.5463(9) no
F4 C6 3_657 3.3926(16) no

loop_
_geom_torsion_atom_site_label_1
_geom_torsion_atom_site_label_2
_geom_torsion_atom_site_label_3
_geom_torsion_atom_site_label_4
_geom_torsion
_geom_torsion_publ_flag
C7 N1 N2 C10 0.85(14) no
C4 N1 N2 C10 176.54(11) no
F4 C1 C2 C3 179.44(11) no
C6 C1 C2 C3 -0.4(2) no
C1 C2 C3 C4 1.71(19) no
C2 C3 C4 C5 -1.86(19) no
C2 C3 C4 N1 177.61(11) no
C7 N1 C4 C3 -51.46(18) no
N2 N1 C4 C3 133.53(12) no
C7 N1 C4 C5 128.02(14) no
N2 N1 C4 C5 -46.99(17) no
C3 C4 C5 C6 0.62(19) no
N1 C4 C5 C6 -178.86(11) no
F4 C1 C6 C5 179.34(12) no
C2 C1 C6 C5 -0.9(2) no
C4 C5 C6 C1 0.72(19) no
N2 N1 C7 C9 -1.10(14) no
C4 N1 C7 C9 -176.44(11) no
N2 N1 C7 C8 175.84(12) no
C4 N1 C7 C8 0.5(2) no
N1 C7 C9 C10 0.86(14) no
C8 C7 C9 C10 -175.79(13) no
N1 N2 C10 C9 -0.27(14) no
N1 N2 C10 C11 -179.97(11) no
C7 C9 C10 N2 -0.38(14) no
C7 C9 C10 C11 179.30(12) no
N2 C10 C11 C15 -7.1(2) no
C9 C10 C11 C15 173.29(12) no
N2 C10 C11 C12 171.03(12) no
C9 C10 C11 C12 -8.6(2) no
N2 C10 C11 Fe1 82.87(15) no
C9 C10 C11 Fe1 -96.78(14) no
C15 C11 C12 C13 -0.34(14) no
C10 C11 C12 C13 -178.75(12) no
Fe1 C11 C12 C13 -59.25(9) no
C15 C11 C12 Fe1 58.91(9) no
C10 C11 C12 Fe1 -119.50(12) no
C11 C12 C13 C14 0.41(15) no
Fe1 C12 C13 C14 -58.89(9) no
C11 C12 C13 Fe1 59.30(9) no
C12 C13 C14 C15 -0.32(15) no
Fe1 C13 C14 C15 -59.30(9) no
C12 C13 C14 Fe1 58.97(9) no
C13 C14 C15 C11 0.11(15) no
Fe1 C14 C15 C11 -59.29(9) no
C13 C14 C15 Fe1 59.40(9) no
C12 C11 C15 C14 0.14(14) no
C10 C11 C15 C14 178.50(12) no
Fe1 C11 C15 C14 59.05(9) no
C12 C11 C15 Fe1 -58.90(9) no
C10 C11 C15 Fe1 119.45(13) no
C20 C16 C17 C18 0.00(15) no
Fe1 C16 C17 C18 59.54(9) no
C20 C16 C17 Fe1 -59.53(9) no
C16 C17 C18 C19 0.03(15) no
Fe1 C17 C18 C19 59.24(9) no
C16 C17 C18 Fe1 -59.21(9) no
C17 C18 C19 C20 -0.06(15) no
Fe1 C18 C19 C20 58.82(9) no
C17 C18 C19 Fe1 -58.87(9) no
C18 C19 C20 C16 0.06(15) no
Fe1 C19 C20 C16 58.99(9) no
C18 C19 C20 Fe1 -58.93(9) no
C17 C16 C20 C19 -0.04(15) no
Fe1 C16 C20 C19 -59.46(9) no
C17 C16 C20 Fe1 59.42(9) no
